data_4340469
loop_
_publ_author_name
'Nandi, Goutam'
'Titi, Hatem M.'
'Goldberg, Israel'

_publ_section_title
;
 Pitfalls in Bromination Reactions of Zinc Porphyrins: Two-Sided Ring
 Opening of the Porphyrin Macrocycle.
;
_journal_issue 15
_journal_name_full 'Inorganic chemistry'
_journal_page_first 7894
_journal_paper_doi 10.1021/ic500468r
_journal_volume 53
_journal_year 2014
_chemical_formula_moiety '2(C52 H40 Br10 N4 O4 Zn), 3(C H2 Cl2)'
_chemical_formula_sum 'C107 H86 Br20 Cl6 N8 O8 Zn2'
_chemical_formula_weight 3553.48
_chemical_name_systematic
; 
 ? 
;
_space_group_IT_number 14
_symmetry_cell_setting monoclinic
_symmetry_space_group_name_Hall '-P 2yn'
_symmetry_space_group_name_H-M 'P 1 21/n 1'
_atom_sites_solution_hydrogens geom
_atom_sites_solution_primary direct
_atom_sites_solution_secondary difmap
_audit_creation_method SHELXL-97
_cell_angle_alpha 90.00
_cell_angle_beta 95.8850(10)
_cell_angle_gamma 90.00
_cell_formula_units_Z 2
_cell_length_a 16.8255(5)
_cell_length_b 18.3237(5)
_cell_length_c 19.8035(6)
_cell_measurement_reflns_used 8886
_cell_measurement_temperature 110(2)
_cell_measurement_theta_max 25.08
_cell_measurement_theta_min 1.68
_cell_volume 6073.3(3)
_computing_cell_refinement 'Saint, Bruker-AXS'
_computing_data_collection 'Apex2, Bruker-AXS'
_computing_data_reduction 'Saint, Bruker-AXS'
_computing_structure_refinement 'SHELXL-97 (Sheldrick, 2008)'
_computing_structure_solution 'SHELXTL-2012 (Sheldrick, 2008)'
_diffrn_ambient_temperature 110(2)
_diffrn_detector_area_resol_mean 1.75
_diffrn_measured_fraction_theta_full 0.996
_diffrn_measured_fraction_theta_max 0.996
_diffrn_measurement_device_type 'ApexDuo, Bruker-AXS'
_diffrn_measurement_method '1 deg. \f and \w scans'
_diffrn_radiation_monochromator graphite
_diffrn_radiation_source 'fine-focus sealed tube'
_diffrn_radiation_type MoK\a
_diffrn_radiation_wavelength 0.71073
_diffrn_reflns_av_R_equivalents 0.0306
_diffrn_reflns_av_sigmaI/netI 0.0312
_diffrn_reflns_limit_h_max 20
_diffrn_reflns_limit_h_min -19
_diffrn_reflns_limit_k_max 20
_diffrn_reflns_limit_k_min -21
_diffrn_reflns_limit_l_max 23
_diffrn_reflns_limit_l_min -23
_diffrn_reflns_number 42426
_diffrn_reflns_theta_full 25.08
_diffrn_reflns_theta_max 25.08
_diffrn_reflns_theta_min 1.68
_diffrn_standards_number 0
_exptl_absorpt_coefficient_mu 7.162
_exptl_absorpt_correction_T_max 0.4130
_exptl_absorpt_correction_T_min 0.2225
_exptl_absorpt_correction_type multi-scan
_exptl_absorpt_process_details 'Sadabs, Bruker-AXS'
_exptl_crystal_colour pink
_exptl_crystal_density_diffrn 1.943
_exptl_crystal_density_method 'not measured'
_exptl_crystal_description prism
_exptl_crystal_F_000 3420
_exptl_crystal_size_max 0.30
_exptl_crystal_size_mid 0.20
_exptl_crystal_size_min 0.15
_refine_diff_density_max 1.755
_refine_diff_density_min -1.500
_refine_diff_density_rms 0.099
_refine_ls_extinction_method none
_refine_ls_goodness_of_fit_ref 0.999
_refine_ls_hydrogen_treatment constr
_refine_ls_matrix_type full
_refine_ls_number_parameters 712
_refine_ls_number_reflns 10754
_refine_ls_number_restraints 0
_refine_ls_restrained_S_all 0.999
_refine_ls_R_factor_all 0.0409
_refine_ls_R_factor_gt 0.0293
_refine_ls_shift/su_max 0.023
_refine_ls_shift/su_mean 0.000
_refine_ls_structure_factor_coef Fsqd
_refine_ls_weighting_details 'calc w=1/[\s^2^(Fo^2^)+(0.0426P)^2^+1.0891P] where P=(Fo^2^+2Fc^2^)/3'
_refine_ls_weighting_scheme calc
_refine_ls_wR_factor_gt 0.0732
_refine_ls_wR_factor_ref 0.0785
_reflns_number_gt 8886
_reflns_number_total 10754
_reflns_threshold_expression >2sigma(I)
_cod_data_source_file ic500468r_si_001.cif
_cod_data_source_block Compound-2
_cod_depositor_comments 'Adding full bibliography for 4340468--4340471.cif.'
_cod_original_sg_symbol_H-M 'P 21/n'
_cod_database_code 4340469

loop_
_symmetry_equiv_pos_as_xyz
'x, y, z'
'-x+1/2, y+1/2, -z+1/2'
'-x, -y, -z'
'x-1/2, -y-1/2, z-1/2'

loop_
_atom_site_label
_atom_site_type_symbol
_atom_site_fract_x
_atom_site_fract_y
_atom_site_fract_z
_atom_site_U_iso_or_equiv
_atom_site_adp_type
_atom_site_occupancy
_atom_site_symmetry_multiplicity
_atom_site_calc_flag
_atom_site_refinement_flags
Br1 Br 0.83719(3) -0.25100(2) 0.02900(3) 0.03487(12) Uani 1 1 d .
Br2 Br 1.02259(2) -0.16492(2) 0.04282(2) 0.02458(10) Uani 1 1 d .
Br3 Br 0.99856(2) 0.01723(2) 0.10171(2) 0.02188(10) Uani 1 1 d .
Br4 Br 0.49958(2) -0.11483(2) 0.05148(2) 0.02218(10) Uani 1 1 d .
Br5 Br 0.44734(2) 0.04565(2) 0.12542(2) 0.02104(10) Uani 1 1 d .
Br6 Br 1.07684(3) 0.19392(2) 0.30980(2) 0.03641(13) Uani 1 1 d .
Br7 Br 1.0275(2) 0.03858(10) 0.3954(2) 0.0233(6) Uani 0.74(3) 1 d P
Br7' Br 1.0424(10) 0.0239(14) 0.3771(13) 0.049(4) Uani 0.26(3) 1 d P
Br8 Br 0.74041(3) 0.07850(2) -0.03043(2) 0.02777(11) Uani 1 1 d .
Br9 Br 0.76247(3) 0.26779(2) -0.07127(2) 0.03449(12) Uani 1 1 d .
Br10 Br 0.86619(2) 0.35351(2) 0.07161(2) 0.02391(10) Uani 1 1 d .
Zn1 Zn 0.79988(2) 0.04848(2) 0.14782(2) 0.01473(10) Uani 1 1 d .
O1 O 0.58631(16) 0.18232(14) 0.14299(14) 0.0223(6) Uani 1 1 d .
O2 O 0.70811(15) 0.13976(14) 0.19687(13) 0.0209(6) Uani 1 1 d .
O3 O 0.90925(17) -0.08922(14) 0.30558(14) 0.0259(7) Uani 1 1 d .
O4 O 0.79603(16) -0.03546(13) 0.24703(13) 0.0193(6) Uani 1 1 d .
N1 N 0.84152(18) -0.03686(16) 0.09530(16) 0.0158(7) Uani 1 1 d .
N2 N 0.68672(18) 0.01702(16) 0.12818(16) 0.0159(7) Uani 1 1 d .
N3 N 0.87916(18) 0.08109(16) 0.22387(15) 0.0142(7) Uani 1 1 d .
N4 N 0.83001(18) 0.13211(16) 0.08658(15) 0.0165(7) Uani 1 1 d .
C1 C 0.8519(2) -0.15350(19) 0.05711(19) 0.0187(8) Uani 1 1 d .
C2 C 0.9262(2) -0.1224(2) 0.06143(19) 0.0191(8) Uani 1 1 d .
C3 C 0.9160(2) -0.0513(2) 0.08476(19) 0.0173(8) Uani 1 1 d .
C4 C 0.6611(2) -0.04884(19) 0.09544(18) 0.0145(8) Uani 1 1 d .
C5 C 0.5752(2) -0.04794(19) 0.08994(19) 0.0160(8) Uani 1 1 d .
C6 C 0.5520(2) 0.01587(19) 0.11812(18) 0.0149(8) Uani 1 1 d .
C7 C 0.6222(2) 0.05454(19) 0.14169(19) 0.0166(8) Uani 1 1 d .
C8 C 0.6248(2) 0.1254(2) 0.1809(2) 0.0191(8) Uani 1 1 d .
C9 C 0.6204(3) 0.2018(2) 0.0823(2) 0.0264(10) Uani 1 1 d .
H1 H 0.6731 0.2239 0.0942 0.040 Uiso 1 1 calc R
H2 H 0.5855 0.2369 0.0564 0.040 Uiso 1 1 calc R
H3 H 0.6261 0.1580 0.0548 0.040 Uiso 1 1 calc R
C10 C 0.7251(3) 0.2042(2) 0.2371(2) 0.0293(10) Uani 1 1 d .
H4 H 0.6992 0.2464 0.2137 0.044 Uiso 1 1 calc R
H5 H 0.7829 0.2121 0.2437 0.044 Uiso 1 1 calc R
H6 H 0.7046 0.1981 0.2814 0.044 Uiso 1 1 calc R
C11 C 0.5832(2) 0.1180(2) 0.2455(2) 0.0210(9) Uani 1 1 d .
C12 C 0.6025(3) 0.0600(2) 0.2887(2) 0.0331(11) Uani 1 1 d .
H13 H 0.6393 0.0240 0.2768 0.040 Uiso 1 1 calc R
C13 C 0.5687(3) 0.0541(3) 0.3491(3) 0.0436(13) Uani 1 1 d .
H12 H 0.5828 0.0139 0.3783 0.052 Uiso 1 1 calc R
C14 C 0.5150(3) 0.1052(3) 0.3681(2) 0.0391(12) Uani 1 1 d .
C15 C 0.4961(3) 0.1622(3) 0.3247(3) 0.0404(12) Uani 1 1 d .
H8 H 0.4597 0.1983 0.3370 0.048 Uiso 1 1 calc R
C16 C 0.5285(3) 0.1688(2) 0.2638(2) 0.0304(10) Uani 1 1 d .
H7 H 0.5131 0.2084 0.2342 0.036 Uiso 1 1 calc R
C17 C 0.4801(4) 0.0990(4) 0.4355(3) 0.0645(18) Uani 1 1 d .
H10 H 0.4223 0.1071 0.4285 0.097 Uiso 1 1 calc R
H9 H 0.5047 0.1357 0.4670 0.097 Uiso 1 1 calc R
H11 H 0.4909 0.0501 0.4544 0.097 Uiso 1 1 calc R
C18 C 0.7132(2) -0.10273(19) 0.07514(18) 0.0152(8) Uani 1 1 d .
C19 C 0.7968(2) -0.09961(19) 0.07665(19) 0.0155(8) Uani 1 1 d .
C20 C 0.6745(2) -0.17104(19) 0.0461(2) 0.0170(8) Uani 1 1 d .
C21 C 0.6510(2) -0.2263(2) 0.0877(2) 0.0267(10) Uani 1 1 d .
H14 H 0.6600 -0.2218 0.1356 0.032 Uiso 1 1 calc R
C22 C 0.6141(3) -0.2882(2) 0.0585(3) 0.0413(13) Uani 1 1 d .
H17 H 0.5991 -0.3266 0.0868 0.050 Uiso 1 1 calc R
C23 C 0.5990(3) -0.2947(2) -0.0119(3) 0.0405(13) Uani 1 1 d .
C24 C 0.5597(4) -0.3626(3) -0.0444(4) 0.0664(19) Uani 1 1 d .
H24A H 0.5296 -0.3494 -0.0877 0.100 Uiso 1 1 calc R
H24B H 0.5233 -0.3836 -0.0141 0.100 Uiso 1 1 calc R
H24C H 0.6009 -0.3985 -0.0525 0.100 Uiso 1 1 calc R
C25 C 0.6221(3) -0.2393(2) -0.0520(2) 0.0322(11) Uani 1 1 d .
H15 H 0.6118 -0.2430 -0.1000 0.039 Uiso 1 1 calc R
C26 C 0.6600(2) -0.1782(2) -0.0236(2) 0.0242(9) Uani 1 1 d .
H16 H 0.6763 -0.1406 -0.0522 0.029 Uiso 1 1 calc R
C27 C 0.9297(2) 0.14208(19) 0.22269(18) 0.0137(8) Uani 1 1 d .
C28 C 0.9890(2) 0.1352(2) 0.2799(2) 0.0224(9) Uani 1 1 d .
C29 C 0.9732(2) 0.0722(2) 0.3132(2) 0.0247(9) Uani 1 1 d .
C30 C 0.9045(2) 0.0405(2) 0.27729(19) 0.0188(8) Uani 1 1 d .
C31 C 0.8606(2) -0.0268(2) 0.2992(2) 0.0211(9) Uani 1 1 d .
C32 C 0.9448(3) -0.1102(2) 0.2459(2) 0.0343(11) Uani 1 1 d .
H18 H 0.9029 -0.1251 0.2105 0.051 Uiso 1 1 calc R
H20 H 0.9814 -0.1511 0.2566 0.051 Uiso 1 1 calc R
H19 H 0.9744 -0.0688 0.2296 0.051 Uiso 1 1 calc R
C33 C 0.7446(3) -0.0964(2) 0.2568(2) 0.0263(10) Uani 1 1 d .
H22 H 0.7710 -0.1417 0.2453 0.040 Uiso 1 1 calc R
H21 H 0.6945 -0.0908 0.2275 0.040 Uiso 1 1 calc R
H23 H 0.7334 -0.0981 0.3044 0.040 Uiso 1 1 calc R
C34 C 0.8302(2) -0.0141(2) 0.3677(2) 0.0218(9) Uani 1 1 d .
C35 C 0.8434(2) -0.0635(2) 0.4209(2) 0.0270(10) Uani 1 1 d .
H30 H 0.8738 -0.1064 0.4155 0.032 Uiso 1 1 calc R
C36 C 0.8126(3) -0.0503(3) 0.4815(2) 0.0374(12) Uani 1 1 d .
H29 H 0.8223 -0.0845 0.5176 0.045 Uiso 1 1 calc R
C37 C 0.7679(3) 0.0112(3) 0.4912(2) 0.0413(13) Uani 1 1 d .
C38 C 0.7555(3) 0.0601(3) 0.4383(3) 0.0469(14) Uani 1 1 d .
H24 H 0.7255 0.1032 0.4440 0.056 Uiso 1 1 calc R
C39 C 0.7858(3) 0.0478(2) 0.3770(2) 0.0353(11) Uani 1 1 d .
H25 H 0.7761 0.0820 0.3411 0.042 Uiso 1 1 calc R
C40 C 0.7327(4) 0.0251(4) 0.5572(3) 0.0662(19) Uani 1 1 d .
H28 H 0.6754 0.0351 0.5478 0.099 Uiso 1 1 calc R
H27 H 0.7592 0.0673 0.5801 0.099 Uiso 1 1 calc R
H26 H 0.7405 -0.0180 0.5864 0.099 Uiso 1 1 calc R
C41 C 0.9194(2) 0.19722(19) 0.17345(18) 0.0140(8) Uani 1 1 d .
C42 C 0.9712(2) 0.26336(19) 0.18382(18) 0.0151(8) Uani 1 1 d .
C43 C 0.9585(2) 0.3140(2) 0.23409(19) 0.0204(9) Uani 1 1 d .
H37 H 0.9171 0.3064 0.2626 0.024 Uiso 1 1 calc R
C44 C 1.0064(3) 0.3757(2) 0.2426(2) 0.0256(9) Uani 1 1 d .
H36 H 0.9968 0.4104 0.2765 0.031 Uiso 1 1 calc R
C45 C 1.0683(3) 0.3876(2) 0.2021(2) 0.0250(9) Uani 1 1 d .
C46 C 1.1205(3) 0.4545(2) 0.2121(3) 0.0383(12) Uani 1 1 d .
H31 H 1.1695 0.4470 0.1902 0.057 Uiso 1 1 calc R
H32 H 1.1342 0.4630 0.2608 0.057 Uiso 1 1 calc R
H33 H 1.0916 0.4969 0.1919 0.057 Uiso 1 1 calc R
C47 C 1.0802(2) 0.3363(2) 0.1527(2) 0.0238(9) Uani 1 1 d .
H34 H 1.1224 0.3431 0.1250 0.029 Uiso 1 1 calc R
C48 C 1.0317(2) 0.2750(2) 0.1429(2) 0.0201(9) Uani 1 1 d .
H35 H 1.0401 0.2412 0.1080 0.024 Uiso 1 1 calc R
C49 C 0.8672(2) 0.19614(19) 0.11274(18) 0.0139(8) Uani 1 1 d .
C50 C 0.7951(2) 0.1484(2) 0.02559(19) 0.0187(8) Uani 1 1 d .
C51 C 0.8042(2) 0.2221(2) 0.00872(19) 0.0192(8) Uani 1 1 d .
C52 C 0.8487(2) 0.2527(2) 0.06396(19) 0.0161(8) Uani 1 1 d .
C53 C 0.2153(4) 0.1603(5) 0.1707(4) 0.063(2) Uani 0.80 1 d P
H53A H 0.2235 0.2052 0.1446 0.076 Uiso 0.80 1 calc PR
H53B H 0.1738 0.1709 0.2013 0.076 Uiso 0.80 1 calc PR
Cl1 Cl 0.30276(11) 0.13965(11) 0.21925(10) 0.0640(5) Uani 0.80 1 d P
Cl2 Cl 0.18069(13) 0.09368(13) 0.11551(10) 0.0779(7) Uani 0.80 1 d P
C54 C 0.1699(4) -0.0937(5) 0.2083(4) 0.052(2) Uani 0.70 1 d P
H54A H 0.1291 -0.0927 0.1686 0.062 Uiso 0.70 1 calc PR
H54B H 0.2224 -0.0833 0.1919 0.062 Uiso 0.70 1 calc PR
Cl3 Cl 0.14795(12) -0.02400(13) 0.26593(11) 0.0583(5) Uani 0.70 1 d P
Cl4 Cl 0.17248(16) -0.17879(14) 0.24281(13) 0.0783(7) Uani 0.70 1 d P

loop_
_atom_site_aniso_label
_atom_site_aniso_U_11
_atom_site_aniso_U_22
_atom_site_aniso_U_33
_atom_site_aniso_U_23
_atom_site_aniso_U_13
_atom_site_aniso_U_12
Br1 0.0223(2) 0.0173(2) 0.0638(3) -0.0131(2) -0.0016(2) 0.00288(18)
Br2 0.0155(2) 0.0234(2) 0.0351(2) -0.00445(17) 0.00389(17) 0.00591(16)
Br3 0.0131(2) 0.0198(2) 0.0325(2) -0.00515(16) 0.00145(16) -0.00389(16)
Br4 0.0137(2) 0.0221(2) 0.0300(2) -0.00779(16) -0.00147(16) -0.00473(16)
Br5 0.01142(19) 0.0209(2) 0.0305(2) -0.00016(16) 0.00077(16) 0.00310(15)
Br6 0.0277(2) 0.0334(3) 0.0432(3) 0.0127(2) -0.0200(2) -0.0149(2)
Br7 0.0225(7) 0.0208(8) 0.0239(8) 0.0073(5) -0.0096(6) 0.0009(4)
Br7' 0.033(3) 0.065(5) 0.044(5) 0.035(5) -0.021(3) -0.010(4)
Br8 0.0291(2) 0.0286(2) 0.0232(2) -0.00536(17) -0.00892(18) -0.00607(18)
Br9 0.0421(3) 0.0340(2) 0.0239(2) 0.00769(18) -0.01364(19) 0.0024(2)
Br10 0.0283(2) 0.0158(2) 0.0268(2) 0.00476(16) -0.00123(17) 0.00151(17)
Zn1 0.0114(2) 0.0111(2) 0.0210(2) -0.00294(17) -0.00229(17) -0.00115(17)
O1 0.0189(15) 0.0133(14) 0.0348(16) 0.0017(12) 0.0036(12) 0.0037(11)
O2 0.0153(14) 0.0154(14) 0.0318(16) -0.0124(11) 0.0004(12) -0.0017(11)
O3 0.0298(17) 0.0147(14) 0.0331(17) 0.0058(12) 0.0021(13) 0.0080(12)
O4 0.0210(15) 0.0118(13) 0.0244(15) 0.0018(11) -0.0015(12) -0.0063(11)
N1 0.0116(16) 0.0131(16) 0.0222(17) -0.0020(13) -0.0003(13) -0.0015(13)
N2 0.0125(16) 0.0116(16) 0.0233(17) -0.0032(13) 0.0010(13) -0.0010(13)
N3 0.0124(16) 0.0108(16) 0.0190(16) -0.0018(12) -0.0008(13) -0.0008(13)
N4 0.0142(16) 0.0159(16) 0.0187(17) -0.0009(13) -0.0024(13) -0.0008(13)
C1 0.021(2) 0.0104(19) 0.024(2) -0.0036(15) -0.0029(17) 0.0026(16)
C2 0.015(2) 0.019(2) 0.023(2) -0.0025(16) 0.0012(16) 0.0072(16)
C3 0.014(2) 0.016(2) 0.022(2) -0.0022(15) -0.0018(16) -0.0022(16)
C4 0.0144(19) 0.0101(18) 0.0183(19) -0.0024(14) -0.0016(15) -0.0026(15)
C5 0.016(2) 0.0131(19) 0.0188(19) -0.0018(15) -0.0005(15) -0.0032(15)
C6 0.0112(19) 0.0153(19) 0.0180(19) 0.0027(15) 0.0001(15) 0.0028(15)
C7 0.016(2) 0.0115(19) 0.022(2) 0.0028(15) -0.0009(16) 0.0018(16)
C8 0.0116(19) 0.0128(19) 0.032(2) -0.0019(16) -0.0019(16) 0.0010(15)
C9 0.028(2) 0.018(2) 0.032(2) 0.0035(18) -0.0013(19) -0.0009(18)
C10 0.027(2) 0.018(2) 0.042(3) -0.0166(19) 0.001(2) -0.0044(18)
C11 0.017(2) 0.017(2) 0.029(2) -0.0078(17) 0.0018(17) -0.0042(16)
C12 0.040(3) 0.025(2) 0.036(3) -0.0035(19) 0.012(2) 0.007(2)
C13 0.055(3) 0.037(3) 0.041(3) 0.004(2) 0.016(3) -0.002(3)
C14 0.038(3) 0.047(3) 0.035(3) -0.016(2) 0.015(2) -0.013(2)
C15 0.034(3) 0.042(3) 0.047(3) -0.019(2) 0.014(2) 0.005(2)
C16 0.030(3) 0.026(2) 0.035(3) -0.0070(19) 0.005(2) 0.0055(19)
C17 0.074(5) 0.080(4) 0.044(3) -0.015(3) 0.031(3) -0.014(4)
C18 0.017(2) 0.0126(19) 0.0144(19) 0.0004(14) -0.0040(15) -0.0015(15)
C19 0.015(2) 0.0108(18) 0.0196(19) -0.0013(15) -0.0019(15) -0.0016(15)
C20 0.0101(19) 0.0121(19) 0.029(2) -0.0052(16) 0.0006(16) 0.0032(15)
C21 0.025(2) 0.018(2) 0.037(2) 0.0045(18) -0.0012(19) -0.0008(18)
C22 0.027(3) 0.016(2) 0.080(4) 0.004(2) 0.004(3) -0.0042(19)
C23 0.029(3) 0.021(2) 0.068(4) -0.019(2) -0.016(2) 0.001(2)
C24 0.052(4) 0.027(3) 0.111(5) -0.020(3) -0.030(4) -0.008(3)
C25 0.027(2) 0.029(3) 0.038(3) -0.016(2) -0.013(2) 0.005(2)
C26 0.017(2) 0.021(2) 0.033(2) -0.0077(18) -0.0038(18) 0.0063(17)
C27 0.0098(18) 0.0114(18) 0.0195(19) -0.0006(15) 0.0001(15) -0.0012(15)
C28 0.014(2) 0.022(2) 0.030(2) 0.0009(17) -0.0058(17) -0.0054(17)
C29 0.020(2) 0.021(2) 0.030(2) 0.0091(17) -0.0132(18) 0.0007(17)
C30 0.018(2) 0.0142(19) 0.023(2) 0.0048(16) -0.0016(16) 0.0015(16)
C31 0.019(2) 0.014(2) 0.029(2) 0.0054(16) -0.0047(17) -0.0031(16)
C32 0.036(3) 0.022(2) 0.045(3) 0.002(2) 0.008(2) 0.009(2)
C33 0.031(2) 0.012(2) 0.036(2) 0.0044(17) 0.0004(19) -0.0087(18)
C34 0.023(2) 0.016(2) 0.027(2) 0.0008(16) 0.0004(17) -0.0089(17)
C35 0.021(2) 0.030(2) 0.028(2) 0.0061(18) -0.0084(18) -0.0075(18)
C36 0.029(3) 0.053(3) 0.028(3) 0.008(2) -0.010(2) -0.019(2)
C37 0.041(3) 0.057(3) 0.027(3) -0.014(2) 0.005(2) -0.026(3)
C38 0.057(4) 0.031(3) 0.055(3) -0.014(2) 0.021(3) -0.008(3)
C39 0.046(3) 0.021(2) 0.041(3) 0.003(2) 0.012(2) 0.002(2)
C40 0.061(4) 0.103(5) 0.037(3) -0.023(3) 0.017(3) -0.030(4)
C41 0.0109(19) 0.0113(18) 0.0201(19) -0.0041(15) 0.0032(15) 0.0015(15)
C42 0.0106(19) 0.0137(19) 0.0200(19) 0.0021(15) -0.0036(15) 0.0006(15)
C43 0.021(2) 0.022(2) 0.018(2) -0.0007(16) 0.0040(17) -0.0053(17)
C44 0.031(2) 0.021(2) 0.025(2) -0.0073(17) 0.0053(19) -0.0044(19)
C45 0.026(2) 0.018(2) 0.031(2) -0.0038(18) -0.0007(19) -0.0079(18)
C46 0.038(3) 0.029(3) 0.048(3) -0.010(2) 0.006(2) -0.018(2)
C47 0.018(2) 0.024(2) 0.031(2) 0.0011(18) 0.0047(18) -0.0062(17)
C48 0.017(2) 0.020(2) 0.023(2) -0.0035(16) 0.0014(17) -0.0004(17)
C49 0.0107(18) 0.0146(19) 0.0169(19) 0.0002(15) 0.0036(15) -0.0020(15)
C50 0.016(2) 0.020(2) 0.020(2) -0.0050(16) -0.0022(16) -0.0015(16)
C51 0.016(2) 0.023(2) 0.017(2) 0.0040(16) -0.0001(16) 0.0035(17)
C52 0.0141(19) 0.0156(19) 0.0192(19) 0.0017(15) 0.0040(15) 0.0023(16)
C53 0.033(4) 0.093(6) 0.062(5) -0.027(4) 0.003(3) 0.027(4)
Cl1 0.0384(10) 0.0759(13) 0.0739(13) -0.0119(10) -0.0121(9) 0.0080(9)
Cl2 0.0713(14) 0.1050(17) 0.0586(12) -0.0122(11) 0.0136(10) -0.0579(13)
C54 0.026(4) 0.095(6) 0.033(4) -0.018(4) -0.004(3) 0.003(4)
Cl3 0.0410(11) 0.0786(15) 0.0536(12) -0.0129(11) -0.0030(9) 0.0016(10)
Cl4 0.0781(18) 0.0770(16) 0.0780(16) 0.0016(13) -0.0010(13) 0.0251(14)

loop_
_atom_type_symbol
_atom_type_description
_atom_type_scat_dispersion_real
_atom_type_scat_dispersion_imag
_atom_type_scat_source
C C 0.0033 0.0016 'International Tables Vol C Tables 4.2.6.8 and 6.1.1.4'
H H 0.0000 0.0000 'International Tables Vol C Tables 4.2.6.8 and 6.1.1.4'
N N 0.0061 0.0033 'International Tables Vol C Tables 4.2.6.8 and 6.1.1.4'
O O 0.0106 0.0060 'International Tables Vol C Tables 4.2.6.8 and 6.1.1.4'
Zn Zn 0.2839 1.4301 'International Tables Vol C Tables 4.2.6.8 and 6.1.1.4'
Br Br -0.2901 2.4595 'International Tables Vol C Tables 4.2.6.8 and 6.1.1.4'
Cl Cl 0.1484 0.1585 'International Tables Vol C Tables 4.2.6.8 and 6.1.1.4'

loop_
_geom_angle_atom_site_label_1
_geom_angle_atom_site_label_2
_geom_angle_atom_site_label_3
_geom_angle
Br7' Br7 C29 78.4(9)
Br7 Br7' C29 85.2(17)
N2 Zn1 N3 141.78(13)
N2 Zn1 N1 92.86(12)
N3 Zn1 N1 112.07(12)
N2 Zn1 N4 113.00(12)
N3 Zn1 N4 92.06(12)
N1 Zn1 N4 98.78(12)
C8 O1 C9 115.6(3)
C8 O2 C10 114.1(3)
C31 O3 C32 115.6(3)
C31 O4 C33 114.3(3)
C3 N1 C19 106.7(3)
C3 N1 Zn1 128.0(2)
C19 N1 Zn1 124.0(2)
C7 N2 C4 108.4(3)
C7 N2 Zn1 126.4(2)
C4 N2 Zn1 125.2(2)
C30 N3 C27 108.2(3)
C30 N3 Zn1 124.6(3)
C27 N3 Zn1 125.7(2)
C50 N4 C49 106.7(3)
C50 N4 Zn1 126.6(3)
C49 N4 Zn1 122.3(2)
C2 C1 C19 107.9(3)
C2 C1 Br1 120.4(3)
C19 C1 Br1 131.7(3)
C1 C2 C3 105.5(3)
C1 C2 Br2 128.3(3)
C3 C2 Br2 126.3(3)
N1 C3 C2 112.9(3)
N1 C3 Br3 122.4(3)
C2 C3 Br3 124.6(3)
N2 C4 C18 124.0(3)
N2 C4 C5 106.4(3)
C18 C4 C5 129.6(3)
C6 C5 C4 107.8(3)
C6 C5 Br4 121.0(3)
C4 C5 Br4 131.3(3)
C5 C6 C7 107.4(3)
C5 C6 Br5 126.4(3)
C7 C6 Br5 126.2(3)
N2 C7 C6 110.1(3)
N2 C7 C8 124.3(3)
C6 C7 C8 125.4(3)
O1 C8 O2 111.7(3)
O1 C8 C7 112.1(3)
O2 C8 C7 104.4(3)
O1 C8 C11 106.7(3)
O2 C8 C11 110.7(3)
C7 C8 C11 111.2(3)
O1 C9 H1 109.5
O1 C9 H2 109.5
H1 C9 H2 109.5
O1 C9 H3 109.5
H1 C9 H3 109.5
H2 C9 H3 109.5
O2 C10 H4 109.5
O2 C10 H5 109.5
H4 C10 H5 109.5
O2 C10 H6 109.5
H4 C10 H6 109.5
H5 C10 H6 109.5
C12 C11 C16 118.5(4)
C12 C11 C8 119.3(4)
C16 C11 C8 122.2(4)
C11 C12 C13 120.4(4)
C11 C12 H13 119.8
C13 C12 H13 119.8
C14 C13 C12 121.5(5)
C14 C13 H12 119.3
C12 C13 H12 119.3
C15 C14 C13 117.6(4)
C15 C14 C17 121.6(5)
C13 C14 C17 120.8(5)
C14 C15 C16 121.9(4)
C14 C15 H8 119.0
C16 C15 H8 119.0
C15 C16 C11 120.1(4)
C15 C16 H7 119.9
C11 C16 H7 119.9
C14 C17 H10 109.5
C14 C17 H9 109.5
H10 C17 H9 109.5
C14 C17 H11 109.5
H10 C17 H11 109.5
H9 C17 H11 109.5
C19 C18 C4 128.1(3)
C19 C18 C20 115.9(3)
C4 C18 C20 115.9(3)
N1 C19 C18 123.2(3)
N1 C19 C1 106.9(3)
C18 C19 C1 129.7(3)
C26 C20 C21 119.4(4)
C26 C20 C18 119.2(3)
C21 C20 C18 121.4(3)
C22 C21 C20 119.4(4)
C22 C21 H14 120.3
C20 C21 H14 120.3
C21 C22 C23 120.8(4)
C21 C22 H17 119.6
C23 C22 H17 119.6
C25 C23 C22 118.8(4)
C25 C23 C24 119.8(5)
C22 C23 C24 121.4(5)
C23 C24 H24A 109.5
C23 C24 H24B 109.5
H24A C24 H24B 109.5
C23 C24 H24C 109.5
H24A C24 H24C 109.5
H24B C24 H24C 109.5
C23 C25 C26 120.8(4)
C23 C25 H15 119.6
C26 C25 H15 119.6
C25 C26 C20 120.7(4)
C25 C26 H16 119.6
C20 C26 H16 119.6
C41 C27 N3 123.5(3)
C41 C27 C28 129.6(3)
N3 C27 C28 106.8(3)
C29 C28 C27 107.5(3)
C29 C28 Br6 121.2(3)
C27 C28 Br6 131.3(3)
C28 C29 C30 107.0(3)
C28 C29 Br7' 126.3(4)
C30 C29 Br7' 124.7(6)
C28 C29 Br7 126.2(3)
C30 C29 Br7 126.6(3)
N3 C30 C29 110.4(3)
N3 C30 C31 123.7(3)
C29 C30 C31 125.7(3)
O3 C31 O4 111.6(3)
O3 C31 C30 113.0(3)
O4 C31 C30 103.8(3)
O3 C31 C34 106.9(3)
O4 C31 C34 111.2(3)
C30 C31 C34 110.4(3)
O3 C32 H18 109.5
O3 C32 H20 109.5
H18 C32 H20 109.5
O3 C32 H19 109.5
H18 C32 H19 109.5
H20 C32 H19 109.5
O4 C33 H22 109.5
O4 C33 H21 109.5
H22 C33 H21 109.5
O4 C33 H23 109.5
H22 C33 H23 109.5
H21 C33 H23 109.5
C39 C34 C35 118.8(4)
C39 C34 C31 118.8(4)
C35 C34 C31 122.4(4)
C36 C35 C34 120.1(4)
C36 C35 H30 120.0
C34 C35 H30 120.0
C35 C36 C37 121.6(4)
C35 C36 H29 119.2
C37 C36 H29 119.2
C38 C37 C36 117.9(4)
C38 C37 C40 120.3(5)
C36 C37 C40 121.8(5)
C37 C38 C39 121.3(5)
C37 C38 H24 119.3
C39 C38 H24 119.3
C34 C39 C38 120.3(4)
C34 C39 H25 119.8
C38 C39 H25 119.8
C37 C40 H28 109.5
C37 C40 H27 109.5
H28 C40 H27 109.5
C37 C40 H26 109.5
H28 C40 H26 109.5
H27 C40 H26 109.5
C27 C41 C49 127.1(3)
C27 C41 C42 117.4(3)
C49 C41 C42 115.5(3)
C48 C42 C43 119.4(3)
C48 C42 C41 119.9(3)
C43 C42 C41 120.6(3)
C44 C43 C42 120.0(4)
C44 C43 H37 120.0
C42 C43 H37 120.0
C43 C44 C45 121.1(4)
C43 C44 H36 119.5
C45 C44 H36 119.5
C47 C45 C44 118.0(4)
C47 C45 C46 121.3(4)
C44 C45 C46 120.7(4)
C45 C46 H31 109.5
C45 C46 H32 109.5
H31 C46 H32 109.5
C45 C46 H33 109.5
H31 C46 H33 109.5
H32 C46 H33 109.5
C45 C47 C48 121.4(4)
C45 C47 H34 119.3
C48 C47 H34 119.3
C42 C48 C47 120.0(4)
C42 C48 H35 120.0
C47 C48 H35 120.0
N4 C49 C41 122.7(3)
N4 C49 C52 107.4(3)
C41 C49 C52 129.6(3)
N4 C50 C51 112.7(3)
N4 C50 Br8 122.1(3)
C51 C50 Br8 125.2(3)
C52 C51 C50 105.4(3)
C52 C51 Br9 128.2(3)
C50 C51 Br9 126.4(3)
C51 C52 C49 107.7(3)
C51 C52 Br10 122.2(3)
C49 C52 Br10 129.7(3)
Cl1 C53 Cl2 114.8(4)
Cl1 C53 H53A 108.6
Cl2 C53 H53A 108.6
Cl1 C53 H53B 108.6
Cl2 C53 H53B 108.6
H53A C53 H53B 107.5
Cl4 C54 Cl3 113.5(4)
Cl4 C54 H54A 108.9
Cl3 C54 H54A 108.9
Cl4 C54 H54B 108.9
Cl3 C54 H54B 108.9
H54A C54 H54B 107.7

loop_
_geom_bond_atom_site_label_1
_geom_bond_atom_site_label_2
_geom_bond_distance
Br1 C1 1.880(4)
Br2 C2 1.870(4)
Br3 C3 1.876(4)
Br4 C5 1.872(4)
Br5 C6 1.864(4)
Br6 C28 1.874(4)
Br7 C29 1.886(4)
Br7' C29 1.854(9)
Br8 C50 1.873(4)
Br9 C51 1.864(4)
Br10 C52 1.875(4)
Zn1 N2 1.989(3)
Zn1 N3 1.998(3)
Zn1 N1 2.041(3)
Zn1 N4 2.050(3)
Zn1 O2 2.536(3)
Zn1 O4 2.501(3)
O1 C8 1.404(5)
O1 C9 1.429(5)
O2 C8 1.429(4)
O2 C10 1.437(4)
O3 C31 1.404(5)
O3 C32 1.432(5)
O4 C31 1.429(5)
O4 C33 1.437(4)
N1 C3 1.318(5)
N1 C19 1.403(5)
N2 C7 1.335(5)
N2 C4 1.416(4)
N3 C30 1.327(5)
N3 C27 1.406(5)
N4 C50 1.322(5)
N4 C49 1.404(5)
C1 C2 1.369(5)
C1 C19 1.434(5)
C2 C3 1.399(5)
C4 C18 1.407(5)
C4 C5 1.438(5)
C5 C6 1.370(5)
C6 C7 1.415(5)
C7 C8 1.511(5)
C8 C11 1.527(6)
C9 H1 0.9800
C9 H2 0.9800
C9 H3 0.9800
C10 H4 0.9800
C10 H5 0.9800
C10 H6 0.9800
C11 C12 1.382(6)
C11 C16 1.384(6)
C12 C13 1.380(6)
C12 H13 0.9500
C13 C14 1.380(7)
C13 H12 0.9500
C14 C15 1.369(7)
C14 C17 1.516(7)
C15 C16 1.380(7)
C15 H8 0.9500
C16 H7 0.9500
C17 H10 0.9800
C17 H9 0.9800
C17 H11 0.9800
C18 C19 1.405(5)
C18 C20 1.498(5)
C20 C26 1.382(6)
C20 C21 1.387(6)
C21 C22 1.390(6)
C21 H14 0.9500
C22 C23 1.396(7)
C22 H17 0.9500
C23 C25 1.370(7)
C23 C24 1.520(6)
C24 H24A 0.9800
C24 H24B 0.9800
C24 H24C 0.9800
C25 C26 1.381(6)
C25 H15 0.9500
C26 H16 0.9500
C27 C41 1.403(5)
C27 C28 1.437(5)
C28 C29 1.368(6)
C29 C30 1.417(5)
C30 C31 1.524(5)
C31 C34 1.517(6)
C32 H18 0.9800
C32 H20 0.9800
C32 H19 0.9800
C33 H22 0.9800
C33 H21 0.9800
C33 H23 0.9800
C34 C39 1.379(6)
C34 C35 1.390(6)
C35 C36 1.377(6)
C35 H30 0.9500
C36 C37 1.379(7)
C36 H29 0.9500
C37 C38 1.380(7)
C37 C40 1.511(7)
C38 C39 1.383(7)
C38 H24 0.9500
C39 H25 0.9500
C40 H28 0.9800
C40 H27 0.9800
C40 H26 0.9800
C41 C49 1.415(5)
C41 C42 1.494(5)
C42 C48 1.382(5)
C42 C43 1.394(5)
C43 C44 1.387(5)
C43 H37 0.9500
C44 C45 1.395(6)
C44 H36 0.9500
C45 C47 1.386(6)
C45 C46 1.508(6)
C46 H31 0.9800
C46 H32 0.9800
C46 H33 0.9800
C47 C48 1.390(5)
C47 H34 0.9500
C48 H35 0.9500
C49 C52 1.429(5)
C50 C51 1.403(5)
C51 C52 1.379(5)
C53 Cl1 1.715(7)
C53 Cl2 1.701(7)
C53 H53A 0.9900
C53 H53B 0.9900
C54 Cl4 1.700(9)
C54 Cl3 1.777(8)
C54 H54A 0.9900
C54 H54B 0.9900
